data_4504973
loop_
_publ_author_name
'Dawson, Alice'
'Allan, David R.'
'Belmonte, Scott A.'
'Clark, Stewart J.'
'David, William I. F.'
'McGregor, Pamela A.'
'Parsons, Simon'
'Pulham, Colin R.'
'Sawyer, Lindsay'

_publ_section_title
;
 Effect of High Pressure on the Crystal Structures of Polymorphs of
 Glycine
;
_journal_issue 4
_journal_name_full 'Crystal Growth &amp; Design'
_journal_page_first 1415
_journal_paper_doi 10.1021/cg049716m
_journal_volume 5
_journal_year 2005
_chemical_formula_moiety 'C2 H5 N1 O2'
_chemical_formula_sum 'C2 H5 N O2'
_chemical_formula_weight 75.07
_chemical_name_systematic 'delta glycine'
_space_group_IT_number 14
_symmetry_cell_setting monoclinic
_symmetry_space_group_name_Hall '-P 2yab'
_symmetry_space_group_name_H-M 'P 1 21/a 1'
_atom_sites_solution_hydrogens geom
_atom_sites_solution_primary direct
_audit_creation_date 04-07-09
_audit_creation_method CRYSTALS_ver_12.39
_cell_angle_alpha 90
_cell_angle_beta 125.83(4)
_cell_angle_gamma 90
_cell_formula_units_Z 4
_cell_length_a 11.156(4)
_cell_length_b 5.8644(11)
_cell_length_c 5.3417(17)
_cell_measurement_reflns_used 133
_cell_measurement_temperature 293
_cell_measurement_theta_max 23
_cell_measurement_theta_min 6
_cell_volume 283.3(2)
_computing_cell_refinement 'SAINT (Siemens ,1995)'
_computing_data_collection 'SMART (Siemens, 1993)'
_computing_data_reduction 'SAINT (Siemens ,1995)'
_computing_molecular_graphics 'CAMERON (Watkin et al 1996)'
_computing_publication_material 'CRYSTALS (Betteridge et al 2003)'
_computing_structure_refinement 'CRYSTALS (Betteridge et al 2003)'
_computing_structure_solution 'SHELXS-97 (Sheldrick, 1997)'
_diffrn_ambient_pressure 2
_diffrn_ambient_temperature 293
_diffrn_measured_fraction_theta_full 0.585
_diffrn_measured_fraction_theta_max 0.501
_diffrn_measurement_device_type 'Bruker SMART'
_diffrn_measurement_method \w
_diffrn_radiation_monochromator graphite
_diffrn_radiation_type 'Mo K\a'
_diffrn_radiation_wavelength 0.71073
_diffrn_reflns_av_R_equivalents 0.077
_diffrn_reflns_limit_h_max 7
_diffrn_reflns_limit_h_min -4
_diffrn_reflns_limit_k_max 0
_diffrn_reflns_limit_k_min -6
_diffrn_reflns_limit_l_max 4
_diffrn_reflns_limit_l_min -3
_diffrn_reflns_number 789
_diffrn_reflns_theta_full 18.102
_diffrn_reflns_theta_max 23.207
_diffrn_reflns_theta_min 4.142
_diffrn_standards_number 0
_exptl_absorpt_coefficient_mu 0.156
_exptl_absorpt_correction_T_max 1.000
_exptl_absorpt_correction_T_min 0.519
_exptl_absorpt_correction_type 'Empirical and multi-scan '
_exptl_absorpt_process_details 'SHADE (Parsons, 2004), SADABS (Siemens, 1996)'
_exptl_crystal_colour colourless
_exptl_crystal_density_diffrn 1.760
_exptl_crystal_description block
_exptl_crystal_F_000 160
_exptl_crystal_size_max 0.15
_exptl_crystal_size_mid 0.10
_exptl_crystal_size_min 0.10
_refine_diff_density_max 0.25
_refine_diff_density_min -0.27
_refine_ls_extinction_method None
_refine_ls_goodness_of_fit_ref 1.0458
_refine_ls_hydrogen_treatment noref
_refine_ls_matrix_type full
_refine_ls_number_parameters 21
_refine_ls_number_reflns 199
_refine_ls_number_restraints 8
_refine_ls_R_factor_all 0.0976
_refine_ls_R_factor_gt 0.0759
_refine_ls_shift/su_max 0.000046
_refine_ls_structure_factor_coef Fsqd
_refine_ls_weighting_details
;
 p=P(6)*max(Fo^2^,0) + (1-P(6))Fc^2^ 
 Method = SHELXL 97 (Sheldrick, 1997) 
 W = 1. / [Sigma^2^(F*)+(P(1)p)^2^+P(2)p+P(4)+P(5)Sin(theta) ] 
 P(i) are: 
 0.775E-01 1.86 0.00 0.00 0.00 0.333 
;
_refine_ls_weighting_scheme calc
_refine_ls_wR_factor_all 0.1969
_refine_ls_wR_factor_gt 0.1802
_refine_ls_wR_factor_ref 0.1969
_reflns_limit_h_max 6
_reflns_limit_h_min -7
_reflns_limit_k_max 6
_reflns_limit_k_min 0
_reflns_limit_l_max 4
_reflns_limit_l_min 0
_reflns_number_gt 149
_reflns_number_total 201
_reflns_threshold_expression I>2.00u(I)
_oxford_diffrn_Wilson_B_factor 0.00
_oxford_diffrn_Wilson_scale 0.00
_oxford_refine_ls_scale 1.52(6)
_oxford_structure_analysis_title 'delta glcyine in P2(1)/a'
_cod_data_source_file cg049716msi20050403_032703.cif
_cod_data_source_block degly19
_cod_depositor_comments
;
The following automatic conversions were performed:

'_symmetry_cell_setting' value 'Monoclinic' changed to 'monoclinic'
according to /home/saulius/struct/CIF-dictionaries/cif_core.dic
dictionary named 'cif_core.dic' version 2.4.1 from 2010-06-29.

Automatic conversion script
Id: cif_fix_values 1715 2011-07-08 13:25:40Z adriana 
;
_cod_original_sg_symbol_H-M P21/a
_cod_original_formula_sum 'C2 H5 N1 O2'
_cod_database_code 4504973

loop_
_symmetry_equiv_pos_as_xyz
x,y,z
-x,-y,-z
-x+1/2,y+1/2,-z
x+1/2,-y+1/2,z

loop_
_atom_site_label
_atom_site_type_symbol
_atom_site_fract_x
_atom_site_fract_y
_atom_site_fract_z
_atom_site_U_iso_or_equiv
_atom_site_occupancy
_atom_site_adp_type
_atom_site_refinement_flags_posn
O1 O 0.7229(7) 0.8423(7) 0.8321(11) 0.0243(16) 1.0000 Uiso D
O2 O 0.9645(8) 0.7762(8) 1.1784(11) 0.0313(18) 1.0000 Uiso D
C1 C 0.8358(7) 0.8089(10) 1.1024(10) 0.018(2) 1.0000 Uiso D
C2 C 0.8159(8) 0.8232(10) 1.3588(14) 0.024(2) 1.0000 Uiso D
N1 N 0.9304(9) 0.6906(9) 1.6316(13) 0.0262(19) 1.0000 Uiso D
H1 H 0.8224 0.9816 1.4181 0.0357 1.0000 Uiso .
H2 H 0.7193 0.7634 1.2844 0.0357 1.0000 Uiso .
H3 H 0.9161 0.7019 1.7786 0.0393 1.0000 Uiso .
H4 H 1.0193 0.7451 1.7017 0.0393 1.0000 Uiso .
H5 H 0.9247 0.5449 1.5790 0.0393 1.0000 Uiso .

loop_
_atom_type_symbol
_atom_type_scat_dispersion_real
_atom_type_scat_dispersion_imag
_atom_type_scat_Cromer_Mann_a1
_atom_type_scat_Cromer_Mann_b1
_atom_type_scat_Cromer_Mann_a2
_atom_type_scat_Cromer_Mann_b2
_atom_type_scat_Cromer_Mann_a3
_atom_type_scat_Cromer_Mann_b3
_atom_type_scat_Cromer_Mann_a4
_atom_type_scat_Cromer_Mann_b4
_atom_type_scat_Cromer_Mann_c
_atom_type_scat_source
C 0.0033 0.0016 2.3100 20.8439 1.0200 10.2075 1.5886 0.5687 0.8650 51.6512 0.2156 'International Tables Vol C 4.2.6.8 and 6.1.1.4'
H 0.0000 0.0000 0.4930 10.5109 0.3229 26.1257 0.1402 3.1424 0.0408 57.7998 0.0030 'International Tables Vol C 4.2.6.8 and 6.1.1.4'
N 0.0061 0.0033 12.2126 0.0057 3.1322 9.8933 2.0125 28.9975 1.1663 0.5826 -11.5290 'International Tables Vol C 4.2.6.8 and 6.1.1.4'
O 0.0106 0.0060 3.0485 13.2771 2.2868 5.7011 1.5463 0.3239 0.8670 32.9089 0.2508 'International Tables Vol C 4.2.6.8 and 6.1.1.4'

loop_
_geom_angle_atom_site_label_1
_geom_angle_atom_site_label_2
_geom_angle_atom_site_label_3
_geom_angle
_geom_angle_publ_flag
O2 C1 O1 125.5(4) yes
O2 C1 C2 117.5(3) yes
O1 C1 C2 116.9(4) yes
C1 C2 N1 111.3(4) yes
C1 C2 H1 109.021 no
N1 C2 H1 109.029 no
C1 C2 H2 109.000 no
N1 C2 H2 108.987 no
H1 C2 H2 109.454 no
C2 N1 H3 109.474 no
C2 N1 H4 109.450 no
H3 N1 H4 109.447 no
C2 N1 H5 109.494 no
H3 N1 H5 109.487 no
H4 N1 H5 109.475 no

loop_
_geom_bond_atom_site_label_1
_geom_bond_atom_site_label_2
_geom_bond_distance
_geom_bond_publ_flag
O1 C1 1.257(6) yes
O2 C1 1.258(7) yes
C1 C2 1.513(7) yes
C2 N1 1.477(7) yes
C2 H1 0.970 no
C2 H2 0.970 no
N1 H3 0.890 no
N1 H4 0.890 no
N1 H5 0.890 no
